data_7002095
loop_
_publ_author_name
'Ledger, Araminta E. W.'
'Mahon, Mary F.'
'Whittlesey, Michael K.'
'Williams, Jonathan M. J.'

_publ_section_title
;
 [Ru(NHC)(xantphos)(CO)H2] complexes: intramolecular C--H activation
 and applications in C--C bond formation
;
_journal_issue 35
_journal_name_full 'Dalton Transactions'
_journal_page_first 6941
_journal_paper_doi 10.1039/b906010c
_journal_year 2009
_chemical_formula_sum 'C51 H52 N2 O2 P2 Ru'
_chemical_formula_weight 887.96
_chemical_name_systematic
;
?
;
_space_group_IT_number 2
_symmetry_cell_setting triclinic
_symmetry_space_group_name_Hall '-P 1'
_symmetry_space_group_name_H-M 'P -1'
_atom_sites_solution_hydrogens geom
_atom_sites_solution_primary direct
_atom_sites_solution_secondary difmap
_audit_creation_method SHELXL-97
_cell_angle_alpha 86.559(1)
_cell_angle_beta 89.898(2)
_cell_angle_gamma 71.091(1)
_cell_formula_units_Z 2
_cell_length_a 12.2910(3)
_cell_length_b 13.4770(3)
_cell_length_c 13.7930(3)
_cell_measurement_reflns_used 59810
_cell_measurement_temperature 150(2)
_cell_measurement_theta_max 27.485
_cell_measurement_theta_min 2.910
_cell_volume 2157.18(9)
_computing_cell_refinement 'HKL Scalepack (Otwinowski & Minor 1997)'
_computing_data_collection 'Collect (Bruker AXS BV, 1997-2004)'
_computing_data_reduction 'Denzo & Scalepack (Otwinowski & Minor, 1997)'
_computing_molecular_graphics 'ORTEX (P.McArdle, 1995)'
_computing_publication_material 'SHELXL-97/2 (Sheldrick,1997)'
_computing_structure_refinement 'SHELXL-97 (Sheldrick, 1997)'
_computing_structure_solution 'SHELXS-97 (Sheldrick, 1990)'
_diffrn_ambient_temperature 150(2)
_diffrn_measured_fraction_theta_full 0.994
_diffrn_measured_fraction_theta_max 0.994
_diffrn_measurement_device_type '95mm CCD camera on \k-goniostat'
_diffrn_measurement_method CCD
_diffrn_radiation_monochromator graphite
_diffrn_radiation_source 'fine-focus sealed tube'
_diffrn_radiation_type MoK\a
_diffrn_radiation_wavelength 0.71073
_diffrn_reflns_av_R_equivalents 0.0480
_diffrn_reflns_av_sigmaI/netI 0.0491
_diffrn_reflns_limit_h_max 15
_diffrn_reflns_limit_h_min -15
_diffrn_reflns_limit_k_max 17
_diffrn_reflns_limit_k_min -17
_diffrn_reflns_limit_l_max 17
_diffrn_reflns_limit_l_min -17
_diffrn_reflns_number 42117
_diffrn_reflns_theta_full 27.45
_diffrn_reflns_theta_max 27.45
_diffrn_reflns_theta_min 3.61
_exptl_absorpt_coefficient_mu 0.481
_exptl_absorpt_correction_T_max 0.93
_exptl_absorpt_correction_T_min 0.88
_exptl_absorpt_correction_type multi-scan
_exptl_absorpt_process_details
;
multi-scan from symmetry-related measurements
Sortav (Blessing 1995)
;
_exptl_crystal_colour Colourless
_exptl_crystal_density_diffrn 1.367
_exptl_crystal_density_method 'not measured'
_exptl_crystal_description Block
_exptl_crystal_F_000 924
_exptl_crystal_size_max 0.25
_exptl_crystal_size_mid 0.25
_exptl_crystal_size_min 0.15
_refine_diff_density_max 0.583
_refine_diff_density_min -0.675
_refine_diff_density_rms 0.073
_refine_ls_extinction_method none
_refine_ls_goodness_of_fit_ref 1.058
_refine_ls_hydrogen_treatment mixed
_refine_ls_matrix_type full
_refine_ls_number_parameters 550
_refine_ls_number_reflns 9787
_refine_ls_number_restraints 5
_refine_ls_restrained_S_all 1.058
_refine_ls_R_factor_all 0.0541
_refine_ls_R_factor_gt 0.0369
_refine_ls_shift/su_max 0.001
_refine_ls_shift/su_mean 0.000
_refine_ls_structure_factor_coef Fsqd
_refine_ls_weighting_details 'calc w=1/[\s^2^(Fo^2^)+(0.0236P)^2^+2.1650P] where P=(Fo^2^+2Fc^2^)/3'
_refine_ls_weighting_scheme calc
_refine_ls_wR_factor_gt 0.0789
_refine_ls_wR_factor_ref 0.0853
_reflns_number_gt 7945
_reflns_number_total 9787
_reflns_threshold_expression >2sigma(I)
_cod_data_source_file b906010c.txt
_cod_data_source_block k08mkw6
_cod_depositor_comments
;
The following automatic conversions were performed:
'_symmetry_cell_setting' value 'Triclinic' changed to 'triclinic'
according to '/home/saulius/struct/CIF-dictionaries/cif_core.dic'
dictionary named 'cif_core.dic' version 2.4.1 from
2010-06-29.

'_exptl_absorpt_correction_type' value 'Multi-Scan' changed
to 'multi-scan' according to
'/home/saulius/struct/CIF-dictionaries/cif_core.dic' dictionary named
'cif_core.dic' version 2.4.1 from 2010-06-29.

Automatic conversion script
Id: cif_fix_enum 1527 2010-12-29 10:47:43Z saulius 
;
_cod_original_sg_symbol_H-M P-1
_cod_database_code 7002095

loop_
_symmetry_equiv_pos_as_xyz
'x, y, z'
'-x, -y, -z'

loop_
_atom_site_label
_atom_site_type_symbol
_atom_site_fract_x
_atom_site_fract_y
_atom_site_fract_z
_atom_site_U_iso_or_equiv
_atom_site_adp_type
_atom_site_occupancy
_atom_site_symmetry_multiplicity
_atom_site_calc_flag
_atom_site_refinement_flags
_atom_site_disorder_assembly
_atom_site_disorder_group
Ru1 Ru 0.715040(16) 0.272063(15) 0.801327(14) 0.02163(6) Uani 1 1 d D . .
P1 P 0.52472(5) 0.27639(5) 0.77901(4) 0.02140(13) Uani 1 1 d . . .
O1 O 0.64642(17) 0.49737(14) 0.71937(14) 0.0391(5) Uani 1 1 d . . .
N1 N 0.94213(17) 0.32456(16) 0.85941(15) 0.0261(4) Uani 1 1 d . . .
C1 C 0.6759(2) 0.4081(2) 0.74344(18) 0.0275(5) Uani 1 1 d . . .
H1 H 0.670(2) 0.3268(17) 0.9002(10) 0.026(6) Uiso 1 1 d D . .
P2 P 0.81788(5) 0.16241(5) 0.67260(4) 0.02191(13) Uani 1 1 d . . .
O2 O 0.62021(13) 0.08351(12) 0.69301(11) 0.0238(3) Uani 1 1 d . . .
N2 N 0.89786(17) 0.20959(16) 0.95137(14) 0.0271(4) Uani 1 1 d . . .
C2 C 0.8641(2) 0.27167(18) 0.86905(17) 0.0248(5) Uani 1 1 d . . .
C3 C 1.0227(2) 0.2949(2) 0.93663(19) 0.0317(6) Uani 1 1 d . . .
C4 C 0.9949(2) 0.2226(2) 0.99435(19) 0.0314(6) Uani 1 1 d . . .
C5 C 1.1193(3) 0.3373(3) 0.9502(2) 0.0450(7) Uani 1 1 d . . .
H5A H 1.1561 0.3119 1.0140 0.068 Uiso 1 1 calc R . .
H5B H 1.0895 0.4142 0.9462 0.068 Uiso 1 1 calc R . .
H5C H 1.1759 0.3134 0.8992 0.068 Uiso 1 1 calc R . .
C6 C 1.0519(3) 0.1614(3) 1.0839(2) 0.0501(8) Uani 1 1 d . . .
H6A H 1.1191 0.1815 1.1003 0.075 Uiso 1 1 calc R . .
H6B H 1.0765 0.0862 1.0731 0.075 Uiso 1 1 calc R . .
H6C H 0.9977 0.1761 1.1375 0.075 Uiso 1 1 calc R . .
C7 C 0.9378(2) 0.4007(2) 0.77718(19) 0.0303(6) Uani 1 1 d D . .
C8 C 0.8944(3) 0.5135(2) 0.8075(2) 0.0410(7) Uani 1 1 d . . .
H8A H 0.8195 0.5269 0.8381 0.061 Uiso 1 1 calc R . .
H8B H 0.8866 0.5620 0.7500 0.061 Uiso 1 1 calc R . .
H8C H 0.9494 0.5244 0.8537 0.061 Uiso 1 1 calc R . .
C9 C 1.0505(2) 0.3776(2) 0.7233(2) 0.0388(7) Uani 1 1 d . . .
H9A H 1.1054 0.3992 0.7612 0.058 Uiso 1 1 calc R . .
H9B H 1.0368 0.4165 0.6598 0.058 Uiso 1 1 calc R . .
H9C H 1.0820 0.3021 0.7143 0.058 Uiso 1 1 calc R . .
C10 C 0.8286(2) 0.1441(2) 0.98864(18) 0.0304(6) Uani 1 1 d D . .
C11 C 0.7606(3) 0.1924(2) 1.07523(19) 0.0378(6) Uani 1 1 d . . .
H11A H 0.8131 0.2023 1.1244 0.057 Uiso 1 1 calc R . .
H11B H 0.7203 0.1457 1.1029 0.057 Uiso 1 1 calc R . .
H11C H 0.7045 0.2606 1.0545 0.057 Uiso 1 1 calc R . .
C12 C 0.7539(2) 0.1332(2) 0.90351(18) 0.0287(5) Uani 1 1 d D . .
C13 C 0.4908(2) 0.15639(19) 0.81497(17) 0.0233(5) Uani 1 1 d . . .
C14 C 0.4174(2) 0.1435(2) 0.88885(17) 0.0269(5) Uani 1 1 d . . .
H14 H 0.3757 0.2019 0.9241 0.032 Uiso 1 1 calc R . .
C15 C 0.4052(2) 0.0458(2) 0.91094(18) 0.0305(6) Uani 1 1 d . . .
H15 H 0.3562 0.0377 0.9620 0.037 Uiso 1 1 calc R . .
C16 C 0.4642(2) -0.0405(2) 0.85888(19) 0.0302(6) Uani 1 1 d . . .
H16 H 0.4550 -0.1068 0.8750 0.036 Uiso 1 1 calc R . .
C17 C 0.5362(2) -0.03049(19) 0.78369(18) 0.0267(5) Uani 1 1 d . . .
C18 C 0.5473(2) 0.06839(19) 0.76510(17) 0.0235(5) Uani 1 1 d . . .
C19 C 0.5990(2) -0.11664(19) 0.71692(19) 0.0297(6) Uani 1 1 d . . .
C20 C 0.6107(3) -0.2261(2) 0.7629(2) 0.0434(7) Uani 1 1 d . . .
H20A H 0.6535 -0.2373 0.8247 0.065 Uiso 1 1 calc R . .
H20B H 0.6521 -0.2796 0.7189 0.065 Uiso 1 1 calc R . .
H20C H 0.5341 -0.2314 0.7746 0.065 Uiso 1 1 calc R . .
C21 C 0.5305(2) -0.0985(2) 0.6204(2) 0.0399(7) Uani 1 1 d . . .
H21A H 0.4545 -0.1050 0.6325 0.060 Uiso 1 1 calc R . .
H21B H 0.5719 -0.1509 0.5755 0.060 Uiso 1 1 calc R . .
H21C H 0.5216 -0.0279 0.5917 0.060 Uiso 1 1 calc R . .
C22 C 0.7157(2) -0.10258(19) 0.69585(17) 0.0258(5) Uani 1 1 d . . .
C23 C 0.8177(2) -0.18418(19) 0.68271(18) 0.0297(6) Uani 1 1 d . . .
H23 H 0.8181 -0.2549 0.6889 0.036 Uiso 1 1 calc R . .
C24 C 0.9182(2) -0.1633(2) 0.66079(18) 0.0301(6) Uani 1 1 d . . .
H24 H 0.9864 -0.2196 0.6500 0.036 Uiso 1 1 calc R . .
C25 C 0.9206(2) -0.06066(19) 0.65445(17) 0.0272(5) Uani 1 1 d . . .
H25 H 0.9908 -0.0478 0.6407 0.033 Uiso 1 1 calc R . .
C26 C 0.8206(2) 0.02424(18) 0.66807(17) 0.0237(5) Uani 1 1 d . . .
C27 C 0.7203(2) -0.00075(18) 0.68585(16) 0.0235(5) Uani 1 1 d . . .
C28 C 0.7840(2) 0.21187(19) 0.54526(17) 0.0248(5) Uani 1 1 d . . .
C29 C 0.7782(2) 0.3155(2) 0.52010(18) 0.0309(6) Uani 1 1 d . . .
H29 H 0.7910 0.3577 0.5687 0.037 Uiso 1 1 calc R . .
C30 C 0.7539(2) 0.3575(2) 0.42543(19) 0.0345(6) Uani 1 1 d . . .
H30 H 0.7502 0.4280 0.4092 0.041 Uiso 1 1 calc R . .
C31 C 0.7348(2) 0.2959(2) 0.35417(19) 0.0378(6) Uani 1 1 d . . .
H31 H 0.7168 0.3247 0.2894 0.045 Uiso 1 1 calc R . .
C32 C 0.7420(2) 0.1932(2) 0.37752(19) 0.0374(6) Uani 1 1 d . . .
H32 H 0.7305 0.1508 0.3285 0.045 Uiso 1 1 calc R . .
C33 C 0.7661(2) 0.1516(2) 0.47233(18) 0.0309(6) Uani 1 1 d . . .
H33 H 0.7703 0.0808 0.4878 0.037 Uiso 1 1 calc R . .
C34 C 0.9754(2) 0.13448(19) 0.67561(17) 0.0244(5) Uani 1 1 d . . .
C35 C 1.0339(2) 0.09472(19) 0.76311(19) 0.0288(5) Uani 1 1 d . . .
H35 H 0.9922 0.0846 0.8187 0.035 Uiso 1 1 calc R . .
C36 C 1.1528(2) 0.0697(2) 0.7701(2) 0.0333(6) Uani 1 1 d . . .
H36 H 1.1916 0.0432 0.8305 0.040 Uiso 1 1 calc R . .
C37 C 1.2148(2) 0.0832(2) 0.6892(2) 0.0355(6) Uani 1 1 d . . .
H37 H 1.2958 0.0672 0.6942 0.043 Uiso 1 1 calc R . .
C38 C 1.1584(2) 0.1200(2) 0.6015(2) 0.0343(6) Uani 1 1 d . . .
H38 H 1.2011 0.1273 0.5456 0.041 Uiso 1 1 calc R . .
C39 C 1.0393(2) 0.1467(2) 0.59427(19) 0.0298(6) Uani 1 1 d . . .
H39 H 1.0011 0.1734 0.5337 0.036 Uiso 1 1 calc R . .
C40 C 0.4510(2) 0.30851(18) 0.65986(17) 0.0222(5) Uani 1 1 d . . .
C41 C 0.4958(2) 0.35654(19) 0.58446(18) 0.0274(5) Uani 1 1 d . . .
H41 H 0.5669 0.3685 0.5942 0.033 Uiso 1 1 calc R . .
C42 C 0.4384(2) 0.3870(2) 0.49584(18) 0.0300(6) Uani 1 1 d . . .
H42 H 0.4708 0.4183 0.4450 0.036 Uiso 1 1 calc R . .
C43 C 0.3338(2) 0.3718(2) 0.48139(18) 0.0309(6) Uani 1 1 d . . .
H43 H 0.2930 0.3949 0.4214 0.037 Uiso 1 1 calc R . .
C44 C 0.2890(2) 0.3229(2) 0.55440(19) 0.0329(6) Uani 1 1 d . . .
H44 H 0.2179 0.3111 0.5440 0.040 Uiso 1 1 calc R . .
C45 C 0.3469(2) 0.29100(19) 0.64252(18) 0.0279(5) Uani 1 1 d . . .
H45 H 0.3156 0.2567 0.6919 0.034 Uiso 1 1 calc R . .
C46 C 0.4228(2) 0.37395(19) 0.85266(17) 0.0249(5) Uani 1 1 d . . .
C47 C 0.3290(2) 0.4541(2) 0.81305(19) 0.0304(6) Uani 1 1 d . . .
H47 H 0.3129 0.4586 0.7453 0.036 Uiso 1 1 calc R . .
C48 C 0.2579(2) 0.5282(2) 0.8718(2) 0.0380(7) Uani 1 1 d . . .
H48 H 0.1944 0.5834 0.8437 0.046 Uiso 1 1 calc R . .
C49 C 0.2793(3) 0.5217(2) 0.9702(2) 0.0398(7) Uani 1 1 d . . .
H49 H 0.2303 0.5718 1.0101 0.048 Uiso 1 1 calc R . .
C50 C 0.3726(2) 0.4417(2) 1.0109(2) 0.0395(7) Uani 1 1 d . . .
H50 H 0.3878 0.4374 1.0788 0.047 Uiso 1 1 calc R . .
C51 C 0.4431(2) 0.3686(2) 0.95314(19) 0.0344(6) Uani 1 1 d . . .
H51 H 0.5066 0.3138 0.9818 0.041 Uiso 1 1 calc R . .
H7 H 0.8761(16) 0.397(2) 0.7318(15) 0.034(7) Uiso 1 1 d D . .
H10 H 0.8872(16) 0.0766(11) 1.0127(17) 0.026(7) Uiso 1 1 d D . .
H12A H 0.7925(19) 0.0679(11) 0.8696(16) 0.025(6) Uiso 1 1 d D . .
H12B H 0.6818(14) 0.127(2) 0.9331(19) 0.041(8) Uiso 1 1 d D . .

loop_
_atom_site_aniso_label
_atom_site_aniso_U_11
_atom_site_aniso_U_22
_atom_site_aniso_U_33
_atom_site_aniso_U_23
_atom_site_aniso_U_13
_atom_site_aniso_U_12
Ru1 0.02210(10) 0.02186(11) 0.02099(10) -0.00031(7) 0.00139(7) -0.00742(7)
P1 0.0214(3) 0.0213(3) 0.0210(3) -0.0012(2) 0.0021(2) -0.0062(2)
O1 0.0502(12) 0.0250(10) 0.0407(11) 0.0056(8) -0.0052(9) -0.0114(9)
N1 0.0252(10) 0.0263(11) 0.0281(11) -0.0033(8) 0.0003(9) -0.0102(9)
C1 0.0278(13) 0.0302(14) 0.0254(13) -0.0012(10) -0.0002(10) -0.0106(11)
P2 0.0223(3) 0.0222(3) 0.0216(3) -0.0001(2) 0.0015(2) -0.0079(2)
O2 0.0236(8) 0.0210(8) 0.0255(9) -0.0004(6) 0.0033(7) -0.0059(7)
N2 0.0287(11) 0.0282(11) 0.0240(11) 0.0009(8) -0.0013(9) -0.0092(9)
C2 0.0263(12) 0.0228(12) 0.0255(12) -0.0039(9) 0.0049(10) -0.0077(10)
C3 0.0271(13) 0.0348(15) 0.0337(14) -0.0079(11) -0.0007(11) -0.0098(11)
C4 0.0275(13) 0.0336(14) 0.0315(14) -0.0035(11) -0.0038(11) -0.0072(11)
C5 0.0366(16) 0.0506(19) 0.0525(19) -0.0037(14) -0.0055(14) -0.0204(14)
C6 0.055(2) 0.053(2) 0.0420(18) 0.0068(14) -0.0179(15) -0.0183(16)
C7 0.0319(14) 0.0313(14) 0.0301(14) -0.0003(11) 0.0043(11) -0.0137(11)
C8 0.0439(17) 0.0293(15) 0.0491(17) -0.0011(12) 0.0096(14) -0.0113(13)
C9 0.0401(16) 0.0422(17) 0.0395(16) -0.0062(12) 0.0126(13) -0.0203(13)
C10 0.0333(14) 0.0296(14) 0.0280(13) 0.0060(10) -0.0045(11) -0.0110(11)
C11 0.0473(17) 0.0447(17) 0.0265(14) 0.0023(12) 0.0015(12) -0.0229(14)
C12 0.0292(13) 0.0291(14) 0.0283(13) 0.0027(10) -0.0024(11) -0.0109(11)
C13 0.0214(12) 0.0263(13) 0.0230(12) 0.0016(9) -0.0023(9) -0.0092(10)
C14 0.0241(12) 0.0318(14) 0.0249(12) -0.0011(10) 0.0017(10) -0.0093(10)
C15 0.0264(13) 0.0399(15) 0.0270(13) 0.0059(11) 0.0017(11) -0.0146(11)
C16 0.0296(13) 0.0283(14) 0.0352(14) 0.0071(11) -0.0037(11) -0.0144(11)
C17 0.0238(12) 0.0252(13) 0.0317(13) 0.0005(10) -0.0032(10) -0.0094(10)
C18 0.0201(11) 0.0262(13) 0.0246(12) 0.0014(9) -0.0008(9) -0.0087(10)
C19 0.0303(13) 0.0210(12) 0.0396(15) -0.0028(10) 0.0013(11) -0.0105(10)
C20 0.0457(17) 0.0231(14) 0.063(2) -0.0018(13) 0.0121(15) -0.0128(13)
C21 0.0365(15) 0.0397(16) 0.0474(17) -0.0144(13) -0.0002(13) -0.0156(13)
C22 0.0294(13) 0.0237(12) 0.0247(12) -0.0011(9) -0.0005(10) -0.0092(10)
C23 0.0365(14) 0.0206(13) 0.0308(13) -0.0021(10) 0.0026(11) -0.0074(11)
C24 0.0307(13) 0.0245(13) 0.0285(13) -0.0029(10) 0.0022(11) 0.0002(10)
C25 0.0252(12) 0.0281(13) 0.0266(13) -0.0012(10) 0.0033(10) -0.0065(10)
C26 0.0263(12) 0.0229(12) 0.0214(12) -0.0009(9) 0.0014(10) -0.0072(10)
C27 0.0243(12) 0.0224(12) 0.0209(12) -0.0005(9) -0.0005(9) -0.0036(10)
C28 0.0211(12) 0.0280(13) 0.0241(12) -0.0004(10) 0.0000(10) -0.0066(10)
C29 0.0381(15) 0.0272(14) 0.0266(13) -0.0031(10) 0.0059(11) -0.0095(11)
C30 0.0434(16) 0.0275(14) 0.0298(14) 0.0036(11) 0.0047(12) -0.0083(12)
C31 0.0458(17) 0.0391(16) 0.0245(13) 0.0060(11) 0.0002(12) -0.0095(13)
C32 0.0453(16) 0.0415(16) 0.0276(14) -0.0038(12) -0.0036(12) -0.0170(13)
C33 0.0368(14) 0.0292(14) 0.0279(13) 0.0019(10) -0.0020(11) -0.0128(11)
C34 0.0215(12) 0.0235(12) 0.0286(13) -0.0054(10) 0.0029(10) -0.0069(10)
C35 0.0291(13) 0.0253(13) 0.0309(14) -0.0031(10) 0.0016(11) -0.0071(10)
C36 0.0297(14) 0.0275(14) 0.0407(15) -0.0031(11) -0.0072(12) -0.0062(11)
C37 0.0221(13) 0.0300(14) 0.0540(18) -0.0096(12) 0.0003(12) -0.0065(11)
C38 0.0306(14) 0.0318(14) 0.0437(16) -0.0095(12) 0.0115(12) -0.0132(11)
C39 0.0271(13) 0.0302(14) 0.0309(14) -0.0011(10) 0.0028(11) -0.0077(11)
C40 0.0229(12) 0.0188(12) 0.0231(12) -0.0024(9) 0.0013(9) -0.0040(9)
C41 0.0268(13) 0.0262(13) 0.0292(13) -0.0009(10) 0.0032(10) -0.0087(10)
C42 0.0357(14) 0.0314(14) 0.0238(13) 0.0006(10) 0.0033(11) -0.0123(11)
C43 0.0351(14) 0.0311(14) 0.0255(13) -0.0009(10) -0.0064(11) -0.0096(11)
C44 0.0313(14) 0.0361(15) 0.0339(14) -0.0023(11) -0.0065(11) -0.0143(12)
C45 0.0283(13) 0.0285(13) 0.0279(13) 0.0013(10) -0.0001(10) -0.0110(11)
C46 0.0254(12) 0.0248(13) 0.0276(13) -0.0057(10) 0.0069(10) -0.0118(10)
C47 0.0337(14) 0.0264(13) 0.0311(14) -0.0027(10) 0.0067(11) -0.0096(11)
C48 0.0389(15) 0.0241(14) 0.0473(17) -0.0023(12) 0.0125(13) -0.0052(12)
C49 0.0454(17) 0.0340(15) 0.0452(17) -0.0170(13) 0.0233(14) -0.0178(13)
C50 0.0417(16) 0.0529(19) 0.0313(15) -0.0158(13) 0.0105(13) -0.0232(14)
C51 0.0296(14) 0.0414(16) 0.0321(14) -0.0093(12) 0.0049(11) -0.0102(12)

loop_
_atom_type_symbol
_atom_type_description
_atom_type_scat_dispersion_real
_atom_type_scat_dispersion_imag
_atom_type_scat_source
C C 0.0033 0.0016 'International Tables Vol C Tables 4.2.6.8 and 6.1.1.4'
H H 0.0000 0.0000 'International Tables Vol C Tables 4.2.6.8 and 6.1.1.4'
O O 0.0106 0.0060 'International Tables Vol C Tables 4.2.6.8 and 6.1.1.4'
Ru Ru -1.2594 0.8363 'International Tables Vol C Tables 4.2.6.8 and 6.1.1.4'
N N 0.0061 0.0033 'International Tables Vol C Tables 4.2.6.8 and 6.1.1.4'
P P 0.1023 0.0942 'International Tables Vol C Tables 4.2.6.8 and 6.1.1.4'

loop_
_geom_angle_atom_site_label_1
_geom_angle_atom_site_label_2
_geom_angle_atom_site_label_3
_geom_angle
_geom_angle_site_symmetry_1
_geom_angle_site_symmetry_3
_geom_angle_publ_flag
C1 Ru1 C2 96.69(10) . . ?
C1 Ru1 C12 165.44(10) . . ?
C2 Ru1 C12 77.35(9) . . ?
C1 Ru1 P1 89.40(8) . . ?
C2 Ru1 P1 160.43(7) . . ?
C12 Ru1 P1 92.21(7) . . ?
C1 Ru1 P2 103.15(8) . . ?
C2 Ru1 P2 93.41(7) . . ?
C12 Ru1 P2 90.56(7) . . ?
P1 Ru1 P2 103.32(2) . . ?
C40 P1 C13 99.34(11) . . ?
C40 P1 C46 100.67(11) . . ?
C13 P1 C46 101.58(11) . . ?
C40 P1 Ru1 122.30(8) . . ?
C13 P1 Ru1 117.36(8) . . ?
C46 P1 Ru1 112.41(8) . . ?
C2 N1 C3 110.6(2) . . ?
C2 N1 C7 122.3(2) . . ?
C3 N1 C7 127.0(2) . . ?
O1 C1 Ru1 170.9(2) . . ?
C28 P2 C34 100.59(11) . . ?
C28 P2 C26 101.72(11) . . ?
C34 P2 C26 96.92(11) . . ?
C28 P2 Ru1 118.59(8) . . ?
C34 P2 Ru1 114.44(8) . . ?
C26 P2 Ru1 120.73(8) . . ?
C27 O2 C18 114.11(18) . . ?
C2 N2 C4 112.0(2) . . ?
C2 N2 C10 119.8(2) . . ?
C4 N2 C10 128.1(2) . . ?
N2 C2 N1 104.3(2) . . ?
N2 C2 Ru1 117.56(17) . . ?
N1 C2 Ru1 137.95(18) . . ?
C4 C3 N1 106.9(2) . . ?
C4 C3 C5 127.8(3) . . ?
N1 C3 C5 125.3(2) . . ?
C3 C4 N2 106.2(2) . . ?
C3 C4 C6 130.7(3) . . ?
N2 C4 C6 123.0(2) . . ?
N1 C7 C9 113.3(2) . . ?
N1 C7 C8 111.9(2) . . ?
C9 C7 C8 111.8(2) . . ?
N2 C10 C11 109.9(2) . . ?
N2 C10 C12 107.1(2) . . ?
C11 C10 C12 113.9(2) . . ?
C10 C12 Ru1 110.28(17) . . ?
C18 C13 C14 116.8(2) . . ?
C18 C13 P1 115.96(17) . . ?
C14 C13 P1 127.17(19) . . ?
C15 C14 C13 120.4(2) . . ?
C14 C15 C16 120.6(2) . . ?
C17 C16 C15 120.8(2) . . ?
C16 C17 C18 116.7(2) . . ?
C16 C17 C19 125.8(2) . . ?
C18 C17 C19 117.4(2) . . ?
O2 C18 C13 115.4(2) . . ?
O2 C18 C17 119.9(2) . . ?
C13 C18 C17 124.7(2) . . ?
C17 C19 C22 106.61(19) . . ?
C17 C19 C20 111.4(2) . . ?
C22 C19 C20 112.5(2) . . ?
C17 C19 C21 108.6(2) . . ?
C22 C19 C21 108.1(2) . . ?
C20 C19 C21 109.5(2) . . ?
C27 C22 C23 117.1(2) . . ?
C27 C22 C19 117.9(2) . . ?
C23 C22 C19 125.0(2) . . ?
C24 C23 C22 120.7(2) . . ?
C23 C24 C25 120.7(2) . . ?
C24 C25 C26 120.9(2) . . ?
C27 C26 C25 116.2(2) . . ?
C27 C26 P2 119.71(17) . . ?
C25 C26 P2 123.94(18) . . ?
O2 C27 C22 119.5(2) . . ?
O2 C27 C26 116.1(2) . . ?
C22 C27 C26 124.4(2) . . ?
C33 C28 C29 118.1(2) . . ?
C33 C28 P2 123.87(19) . . ?
C29 C28 P2 117.98(18) . . ?
C30 C29 C28 121.0(2) . . ?
C29 C30 C31 119.6(2) . . ?
C32 C31 C30 120.0(2) . . ?
C31 C32 C33 120.1(3) . . ?
C32 C33 C28 121.1(2) . . ?
C35 C34 C39 118.4(2) . . ?
C35 C34 P2 117.72(18) . . ?
C39 C34 P2 123.85(19) . . ?
C36 C35 C34 120.8(2) . . ?
C37 C36 C35 120.1(3) . . ?
C38 C37 C36 119.8(2) . . ?
C37 C38 C39 120.5(2) . . ?
C38 C39 C34 120.4(2) . . ?
C41 C40 C45 117.8(2) . . ?
C41 C40 P1 120.12(18) . . ?
C45 C40 P1 122.01(18) . . ?
C42 C41 C40 121.2(2) . . ?
C43 C42 C41 120.0(2) . . ?
C44 C43 C42 119.8(2) . . ?
C43 C44 C45 120.4(2) . . ?
C44 C45 C40 120.9(2) . . ?
C47 C46 C51 118.3(2) . . ?
C47 C46 P1 123.18(19) . . ?
C51 C46 P1 118.53(19) . . ?
C46 C47 C48 120.6(3) . . ?
C49 C48 C47 120.3(3) . . ?
C48 C49 C50 119.8(3) . . ?
C51 C50 C49 120.1(3) . . ?
C50 C51 C46 121.0(3) . . ?

loop_
_geom_bond_atom_site_label_1
_geom_bond_atom_site_label_2
_geom_bond_distance
_geom_bond_site_symmetry_2
_geom_bond_publ_flag
Ru1 C1 1.866(3) . ?
Ru1 C2 2.056(2) . ?
Ru1 C12 2.196(2) . ?
Ru1 P1 2.3414(6) . ?
Ru1 P2 2.4558(6) . ?
P1 C40 1.837(2) . ?
P1 C13 1.837(2) . ?
P1 C46 1.849(2) . ?
O1 C1 1.166(3) . ?
N1 C2 1.370(3) . ?
N1 C3 1.404(3) . ?
N1 C7 1.472(3) . ?
P2 C28 1.840(2) . ?
P2 C34 1.848(2) . ?
P2 C26 1.856(2) . ?
O2 C27 1.386(3) . ?
O2 C18 1.387(3) . ?
N2 C2 1.351(3) . ?
N2 C4 1.399(3) . ?
N2 C10 1.483(3) . ?
C3 C4 1.350(4) . ?
C3 C5 1.492(4) . ?
C4 C6 1.484(4) . ?
C7 C9 1.521(4) . ?
C7 C8 1.523(4) . ?
C10 C11 1.512(4) . ?
C10 C12 1.535(4) . ?
C13 C18 1.387(3) . ?
C13 C14 1.399(3) . ?
C14 C15 1.388(4) . ?
C15 C16 1.395(4) . ?
C16 C17 1.391(3) . ?
C17 C18 1.392(3) . ?
C17 C19 1.529(3) . ?
C19 C22 1.532(3) . ?
C19 C20 1.533(4) . ?
C19 C21 1.540(4) . ?
C22 C27 1.390(3) . ?
C22 C23 1.393(3) . ?
C23 C24 1.383(4) . ?
C24 C25 1.390(4) . ?
C25 C26 1.403(3) . ?
C26 C27 1.396(3) . ?
C28 C33 1.391(3) . ?
C28 C29 1.397(3) . ?
C29 C30 1.385(4) . ?
C30 C31 1.391(4) . ?
C31 C32 1.376(4) . ?
C32 C33 1.385(4) . ?
C34 C35 1.392(3) . ?
C34 C39 1.401(3) . ?
C35 C36 1.391(4) . ?
C36 C37 1.387(4) . ?
C37 C38 1.377(4) . ?
C38 C39 1.392(4) . ?
C40 C41 1.397(3) . ?
C40 C45 1.398(3) . ?
C41 C42 1.384(3) . ?
C42 C43 1.382(4) . ?
C43 C44 1.381(4) . ?
C44 C45 1.383(4) . ?
C46 C47 1.385(4) . ?
C46 C51 1.402(4) . ?
C47 C48 1.396(4) . ?
C48 C49 1.374(4) . ?
C49 C50 1.385(4) . ?
C50 C51 1.377(4) . ?
